data_2019550
loop_
_publ_author_name
'Vo, Quan V.'
'Trenerry, Craige'
'Rochfort, Simone'
'White, Jonathan'
'Hughes, Andrew B.'

_publ_section_title
;
 Preparation and X-ray analysis of potassium
 (2,3-dichlorophenyl)glucosinolate
;
_journal_issue 6
_journal_name_full 'Acta Crystallographica Section C'
_journal_page_first 588
_journal_page_last 594
_journal_paper_doi 10.1107/S2053229614009115
_journal_volume 70
_journal_year 2014
_chemical_formula_iupac 'C21 H23 Cl2 N O10 S'
_chemical_formula_moiety 'C21 H23 Cl2 N O10 S'
_chemical_formula_sum 'C21 H23 Cl2 N O10 S'
_chemical_formula_weight 552.36
_chemical_name_systematic
;
<i>S</i>-(2,3,4,6-Tetra-<i>O</i>-acetyl-\a-<i>D</i>-glucopyranosyl)-2,3-\
dichlorophenylacetothiohydroxymate
;
_space_group_IT_number 4
_space_group_name_Hall 'P 2yb'
_symmetry_cell_setting monoclinic
_symmetry_space_group_name_Hall 'P 2yb'
_symmetry_space_group_name_H-M 'P 1 21 1'
_atom_sites_solution_hydrogens geom
_atom_sites_solution_primary direct
_atom_sites_solution_secondary difmap
_audit_creation_method SHELXL-97
_cell_angle_alpha 90.00
_cell_angle_beta 102.786(3)
_cell_angle_gamma 90.00
_cell_formula_units_Z 2
_cell_length_a 7.1967(2)
_cell_length_b 15.1383(4)
_cell_length_c 11.9441(3)
_cell_measurement_reflns_used 3604
_cell_measurement_temperature 130.0
_cell_measurement_theta_max 29.2036
_cell_measurement_theta_min 2.8966
_cell_volume 1268.99(6)
_computing_cell_refinement
;
CrysAlis PRO (Oxford Diffraction, 2010)
;
_computing_data_collection
;
CrysAlis PRO (Oxford Diffraction, 2010)
;
_computing_data_reduction
;
CrysAlis PRO (Oxford Diffraction, 2010)
;
_computing_molecular_graphics 'ORTEP-3 for Windows (Farrugia, 2012)'
_computing_publication_material 'WinGX (Farrugia, 2012)'
_computing_structure_refinement 'SHELXL97 (Sheldrick, 2008)'
_computing_structure_solution 'SHELXS97 (Sheldrick, 2008)'
_diffrn_ambient_temperature 130.0
_diffrn_measured_fraction_theta_full 0.999
_diffrn_measured_fraction_theta_max 0.999
_diffrn_measurement_device_type 'Oxford Diffraction SuperNova (Dual, Cu at zero, Atlas)'
_diffrn_measurement_method '\w scans'
_diffrn_radiation_monochromator mirror
_diffrn_radiation_source 'SuperNova (Mo) X-ray Source'
_diffrn_radiation_type 'Mo K\a'
_diffrn_radiation_wavelength 0.7107
_diffrn_reflns_av_R_equivalents 0.0270
_diffrn_reflns_av_sigmaI/netI 0.0461
_diffrn_reflns_limit_h_max 8
_diffrn_reflns_limit_h_min -8
_diffrn_reflns_limit_k_max 18
_diffrn_reflns_limit_k_min -18
_diffrn_reflns_limit_l_max 12
_diffrn_reflns_limit_l_min -14
_diffrn_reflns_number 6348
_diffrn_reflns_theta_full 25.00
_diffrn_reflns_theta_max 25.00
_diffrn_reflns_theta_min 2.90
_exptl_absorpt_coefficient_mu 0.392
_exptl_absorpt_correction_T_max 0.949
_exptl_absorpt_correction_T_min 0.888
_exptl_absorpt_correction_type gaussian
_exptl_absorpt_process_details
;
(CrysAlis PRO; Oxford Diffraction, 2010)
;
_exptl_crystal_colour colourless
_exptl_crystal_density_diffrn 1.446
_exptl_crystal_density_method 'not measured'
_exptl_crystal_description block
_exptl_crystal_F_000 572
_exptl_crystal_size_max 0.3706
_exptl_crystal_size_mid 0.3152
_exptl_crystal_size_min 0.1400
_refine_diff_density_max 0.215
_refine_diff_density_min -0.187
_refine_ls_abs_structure_details 'Flack (1983), <b>???? Friedel pairs</b>'
_refine_ls_abs_structure_Flack -0.10(5)
_refine_ls_extinction_method none
_refine_ls_goodness_of_fit_ref 1.047
_refine_ls_hydrogen_treatment mixed
_refine_ls_matrix_type full
_refine_ls_number_parameters 324
_refine_ls_number_reflns 3790
_refine_ls_number_restraints 1
_refine_ls_restrained_S_all 1.047
_refine_ls_R_factor_all 0.0360
_refine_ls_R_factor_gt 0.0312
_refine_ls_shift/su_max 0.002
_refine_ls_shift/su_mean 0.000
_refine_ls_structure_factor_coef Fsqd
_refine_ls_weighting_details 'calc w=1/[\s^2^(Fo^2^)+(0.0321P)^2^+0.0094P] where P=(Fo^2^+2Fc^2^)/3'
_refine_ls_weighting_scheme calc
_refine_ls_wR_factor_gt 0.0665
_refine_ls_wR_factor_ref 0.0692
_reflns_number_gt 3535
_reflns_number_total 3790
_reflns_threshold_expression I>2sigma(I)
_cod_data_source_file sf3222sup1.cif
_cod_data_source_block 9
_cod_depositor_comments 'Adding full bibliography for 2019550--2019551.cif.'
_cod_original_sg_symbol_H-M 'P 21'
_cod_database_code 2019550
_cod_database_fobs_code 2019550

loop_
_symmetry_equiv_pos_as_xyz
'x, y, z'
'-x, y+1/2, -z'

loop_
_atom_site_type_symbol
_atom_site_label
_atom_site_fract_x
_atom_site_fract_y
_atom_site_fract_z
_atom_site_U_iso_or_equiv
_atom_site_adp_type
_atom_site_calc_flag
_atom_site_refinement_flags
_atom_site_occupancy
_atom_site_symmetry_multiplicity
Cl Cl1 0.44877(9) 0.68631(4) 0.52381(6) 0.02509(16) Uani d . 1 1
S S1 0.86715(11) 0.55216(4) 0.53502(6) 0.02610(17) Uani d . 1 1
Cl Cl2 0.42532(10) 0.86903(5) 0.64869(7) 0.03281(19) Uani d . 1 1
O O4 1.2021(3) 0.61837(13) 1.02012(16) 0.0279(5) Uani d . 1 1
O O8 0.6894(2) 0.50165(12) 0.74050(16) 0.0227(4) Uani d . 1 1
O O10 0.8321(3) 0.56559(14) 0.30744(18) 0.0310(5) Uani d . 1 1
O O1 1.1267(3) 0.61058(12) 0.70838(15) 0.0224(4) Uani d . 1 1
O O6 0.9346(3) 0.47062(11) 0.95260(15) 0.0209(4) Uani d . 1 1
O O3 1.7414(3) 0.73702(13) 0.86375(17) 0.0328(5) Uani d . 1 1
O O2 1.4752(3) 0.71646(12) 0.92931(16) 0.0268(5) Uani d . 1 1
C C21 0.9575(4) 0.79530(17) 0.5331(2) 0.0206(6) Uani d . 1 1
H H21 1.0686 0.7812 0.5094 0.025 Uiso calc R 1 1
C C4 1.1623(4) 0.57708(17) 0.9091(2) 0.0203(6) Uani d . 1 1
H H4 1.2477 0.5267 0.9087 0.024 Uiso calc R 1 1
C C12 0.8580(4) 0.4836(2) 1.0445(2) 0.0262(7) Uani d . 1 1
O O7 0.8170(3) 0.55539(16) 1.07422(17) 0.0392(5) Uani d . 1 1
C C5 1.1923(4) 0.64628(18) 0.8220(2) 0.0209(6) Uani d . 1 1
H H5 1.1214 0.7002 0.8307 0.025 Uiso calc R 1 1
C C18 0.6291(4) 0.83854(18) 0.6046(2) 0.0206(6) Uani d . 1 1
C C17 0.6391(3) 0.75882(17) 0.5485(2) 0.0175(6) Uani d . 1 1
N N1 0.8075(3) 0.65176(15) 0.34747(19) 0.0234(5) Uani d . 1 1
O O9 0.7200(3) 0.36415(16) 0.6768(2) 0.0567(7) Uani d . 1 1
O O5 1.3731(6) 0.5010(2) 1.0986(3) 0.0947(12) Uani d . 1 1
C C15 0.8233(4) 0.65118(17) 0.4559(2) 0.0177(6) Uani d . 1 1
C C20 0.9447(4) 0.87462(18) 0.5890(2) 0.0247(6) Uani d . 1 1
H H20 1.0472 0.9136 0.6024 0.030 Uiso calc R 1 1
C C6 1.3981(4) 0.6682(2) 0.8261(2) 0.0282(7) Uani d . 1 1
H H6A 1.4701 0.6143 0.8245 0.034 Uiso calc R 1 1
H H6B 1.4073 0.7035 0.7597 0.034 Uiso calc R 1 1
C C13 0.4108(4) 0.4173(2) 0.6887(3) 0.0378(8) Uani d . 1 1
H H13A 0.3661 0.3588 0.6660 0.057 Uiso calc R 1 1
H H13B 0.3499 0.4589 0.6316 0.057 Uiso calc R 1 1
H H13C 0.3810 0.4315 0.7610 0.057 Uiso calc R 1 1
C C1 0.9291(4) 0.59086(17) 0.6813(2) 0.0198(6) Uani d . 1 1
H H1 0.8545 0.6434 0.6906 0.024 Uiso calc R 1 1
C C9 1.3331(6) 0.6248(3) 1.2173(3) 0.0652(13) Uani d . 1 1
H H9A 1.4120 0.5925 1.2791 0.098 Uiso calc R 1 1
H H9B 1.2107 0.6350 1.2344 0.098 Uiso calc R 1 1
H H9C 1.3922 0.6804 1.2081 0.098 Uiso calc R 1 1
C C19 0.7815(4) 0.89604(18) 0.6248(3) 0.0253(6) Uani d . 1 1
H H19 0.7739 0.9492 0.6626 0.030 Uiso calc R 1 1
C C3 0.9558(4) 0.54639(18) 0.8831(2) 0.0181(5) Uani d . 1 1
H H3 0.8739 0.5944 0.8987 0.022 Uiso calc R 1 1
C C16 0.8047(4) 0.73684(17) 0.5125(2) 0.0177(6) Uani d . 1 1
C C7 1.7243(5) 0.7944(2) 1.0484(3) 0.0496(10) Uani d . 1 1
H H7A 1.6750 0.8536 1.0427 0.074 Uiso calc R 1 1
H H7B 1.8610 0.7962 1.0656 0.074 Uiso calc R 1 1
H H7C 1.6819 0.7636 1.1084 0.074 Uiso calc R 1 1
C C2 0.8905(4) 0.51668(17) 0.7593(2) 0.0180(6) Uani d . 1 1
H H2 0.9567 0.4625 0.7456 0.022 Uiso calc R 1 1
C C8 1.6544(4) 0.74775(18) 0.9377(3) 0.0271(7) Uani d . 1 1
C C14 0.6218(4) 0.4212(2) 0.7001(3) 0.0318(7) Uani d . 1 1
C C11 0.8368(5) 0.3977(2) 1.1018(3) 0.0380(8) Uani d . 1 1
H H11A 0.7584 0.4060 1.1564 0.057 Uiso calc R 1 1
H H11B 0.9600 0.3767 1.1407 0.057 Uiso calc R 1 1
H H11C 0.7783 0.3553 1.0452 0.057 Uiso calc R 1 1
C C10 1.3091(5) 0.5728(3) 1.1091(3) 0.0476(9) Uani d . 1 1
H H10 0.830(5) 0.576(2) 0.243(3) 0.037(10) Uiso d . 1 1

loop_
_atom_site_aniso_label
_atom_site_aniso_U_11
_atom_site_aniso_U_22
_atom_site_aniso_U_33
_atom_site_aniso_U_12
_atom_site_aniso_U_13
_atom_site_aniso_U_23
Cl1 0.0204(3) 0.0276(4) 0.0278(4) -0.0048(3) 0.0064(3) -0.0040(3)
S1 0.0453(4) 0.0192(3) 0.0128(3) 0.0041(3) 0.0043(3) -0.0009(3)
Cl2 0.0266(4) 0.0364(4) 0.0374(4) 0.0075(3) 0.0114(3) -0.0086(4)
O4 0.0309(12) 0.0367(12) 0.0147(10) -0.0086(10) 0.0020(9) -0.0029(9)
O8 0.0230(10) 0.0231(10) 0.0209(10) 0.0002(8) 0.0028(8) -0.0028(9)
O10 0.0527(14) 0.0281(12) 0.0145(10) 0.0040(10) 0.0121(10) -0.0014(10)
O1 0.0288(11) 0.0240(10) 0.0155(10) -0.0007(8) 0.0076(9) -0.0006(8)
O6 0.0305(10) 0.0179(9) 0.0143(10) -0.0010(8) 0.0051(8) 0.0028(8)
O3 0.0266(11) 0.0334(11) 0.0408(13) 0.0014(10) 0.0125(10) 0.0032(11)
O2 0.0268(11) 0.0287(11) 0.0263(11) -0.0068(8) 0.0090(9) -0.0062(9)
C21 0.0172(13) 0.0221(15) 0.0229(15) 0.0005(11) 0.0049(12) 0.0036(13)
C4 0.0260(14) 0.0219(15) 0.0139(13) 0.0033(11) 0.0066(12) 0.0019(12)
C12 0.0331(16) 0.0309(17) 0.0145(14) -0.0093(13) 0.0048(12) -0.0008(14)
O7 0.0681(15) 0.0317(12) 0.0251(11) -0.0016(12) 0.0262(11) -0.0014(11)
C5 0.0277(15) 0.0197(14) 0.0167(14) -0.0003(12) 0.0079(12) -0.0019(12)
C18 0.0199(13) 0.0230(14) 0.0181(14) 0.0054(11) 0.0024(11) 0.0011(12)
C17 0.0181(13) 0.0198(14) 0.0135(13) -0.0003(11) 0.0011(11) 0.0006(12)
N1 0.0348(14) 0.0202(12) 0.0168(12) 0.0014(10) 0.0088(11) -0.0021(10)
O9 0.0492(15) 0.0298(13) 0.093(2) -0.0068(12) 0.0189(15) -0.0278(15)
O5 0.137(3) 0.057(2) 0.057(2) 0.016(2) -0.049(2) 0.0103(17)
C15 0.0163(13) 0.0210(14) 0.0166(14) 0.0018(11) 0.0055(11) 0.0013(12)
C20 0.0210(14) 0.0194(14) 0.0314(16) -0.0062(12) 0.0010(12) -0.0023(14)
C6 0.0306(16) 0.0299(16) 0.0263(16) -0.0046(13) 0.0109(14) -0.0063(14)
C13 0.0377(18) 0.0399(19) 0.0351(19) -0.0107(16) 0.0065(15) -0.0075(17)
C1 0.0273(15) 0.0186(14) 0.0134(13) 0.0040(11) 0.0046(12) -0.0020(12)
C9 0.077(3) 0.091(3) 0.0199(17) -0.044(3) -0.0070(18) -0.002(2)
C19 0.0289(15) 0.0186(14) 0.0253(15) 0.0028(12) -0.0003(13) -0.0014(13)
C3 0.0290(14) 0.0142(13) 0.0114(12) 0.0002(12) 0.0052(11) 0.0031(12)
C16 0.0228(14) 0.0181(14) 0.0114(12) 0.0041(12) 0.0021(11) 0.0056(12)
C7 0.044(2) 0.056(2) 0.050(2) -0.0164(18) 0.0121(18) -0.016(2)
C2 0.0216(13) 0.0183(14) 0.0146(14) 0.0034(11) 0.0051(11) 0.0000(12)
C8 0.0260(15) 0.0177(15) 0.0383(17) 0.0006(13) 0.0085(14) -0.0003(14)
C14 0.0421(18) 0.0273(17) 0.0255(17) -0.0045(15) 0.0063(15) -0.0090(14)
C11 0.050(2) 0.0381(19) 0.0269(17) -0.0120(15) 0.0119(16) 0.0056(15)
C10 0.052(2) 0.058(3) 0.0242(18) -0.0164(19) -0.0109(16) 0.0083(18)

loop_
_atom_type_symbol
_atom_type_description
_atom_type_scat_dispersion_real
_atom_type_scat_dispersion_imag
_atom_type_scat_source
C C 0.0033 0.0016 'International Tables Vol C Tables 4.2.6.8 and 6.1.1.4'
H H 0.0000 0.0000 'International Tables Vol C Tables 4.2.6.8 and 6.1.1.4'
N N 0.0061 0.0033 'International Tables Vol C Tables 4.2.6.8 and 6.1.1.4'
O O 0.0106 0.0060 'International Tables Vol C Tables 4.2.6.8 and 6.1.1.4'
S S 0.1246 0.1234 'International Tables Vol C Tables 4.2.6.8 and 6.1.1.4'
Cl Cl 0.1484 0.1585 'International Tables Vol C Tables 4.2.6.8 and 6.1.1.4'

loop_
_geom_angle_atom_site_label_1
_geom_angle_atom_site_label_2
_geom_angle_atom_site_label_3
_geom_angle
C15 S1 C1 102.69(12)
C10 O4 C4 117.7(2)
C14 O8 C2 117.9(2)
N1 O10 H10 99(2)
C1 O1 C5 113.37(18)
C12 O6 C3 117.8(2)
C8 O2 C6 114.9(2)
C20 C21 C16 120.1(2)
C20 C21 H21 119.9
C16 C21 H21 119.9
O4 C4 C3 107.93(19)
O4 C4 C5 107.6(2)
C3 C4 C5 110.5(2)
O4 C4 H4 110.3
C3 C4 H4 110.3
C5 C4 H4 110.3
O7 C12 O6 123.1(3)
O7 C12 C11 126.6(2)
O6 C12 C11 110.4(3)
O1 C5 C6 103.19(19)
O1 C5 C4 108.6(2)
C6 C5 C4 114.5(2)
O1 C5 H5 110.1
C6 C5 H5 110.1
C4 C5 H5 110.1
C19 C18 C17 120.5(2)
C19 C18 Cl2 118.3(2)
C17 C18 Cl2 121.1(2)
C18 C17 C16 119.7(2)
C18 C17 Cl1 120.66(18)
C16 C17 Cl1 119.7(2)
C15 N1 O10 110.3(2)
N1 C15 C16 117.4(2)
N1 C15 S1 121.0(2)
C16 C15 S1 121.57(18)
C19 C20 C21 120.4(2)
C19 C20 H20 119.8
C21 C20 H20 119.8
O2 C6 C5 109.3(2)
O2 C6 H6A 109.8
C5 C6 H6A 109.8
O2 C6 H6B 109.8
C5 C6 H6B 109.8
H6A C6 H6B 108.3
C14 C13 H13A 109.5
C14 C13 H13B 109.5
H13A C13 H13B 109.5
C14 C13 H13C 109.5
H13A C13 H13C 109.5
H13B C13 H13C 109.5
O1 C1 C2 109.0(2)
O1 C1 S1 108.04(16)
C2 C1 S1 108.29(18)
O1 C1 H1 110.5
C2 C1 H1 110.5
S1 C1 H1 110.5
C10 C9 H9A 109.5
C10 C9 H9B 109.5
H9A C9 H9B 109.5
C10 C9 H9C 109.5
H9A C9 H9C 109.5
H9B C9 H9C 109.5
C20 C19 C18 119.9(3)
C20 C19 H19 120.1
C18 C19 H19 120.1
O6 C3 C2 106.0(2)
O6 C3 C4 110.4(2)
C2 C3 C4 111.58(19)
O6 C3 H3 109.6
C2 C3 H3 109.6
C4 C3 H3 109.6
C21 C16 C17 119.3(2)
C21 C16 C15 119.4(2)
C17 C16 C15 121.3(2)
C8 C7 H7A 109.5
C8 C7 H7B 109.5
H7A C7 H7B 109.5
C8 C7 H7C 109.5
H7A C7 H7C 109.5
H7B C7 H7C 109.5
O8 C2 C3 106.53(18)
O8 C2 C1 109.6(2)
C3 C2 C1 108.6(2)
O8 C2 H2 110.7
C3 C2 H2 110.7
C1 C2 H2 110.7
O3 C8 O2 122.7(3)
O3 C8 C7 126.2(3)
O2 C8 C7 111.1(2)
O9 C14 O8 123.4(3)
O9 C14 C13 126.4(3)
O8 C14 C13 110.2(3)
C12 C11 H11A 109.5
C12 C11 H11B 109.5
H11A C11 H11B 109.5
C12 C11 H11C 109.5
H11A C11 H11C 109.5
H11B C11 H11C 109.5
O5 C10 O4 123.0(3)
O5 C10 C9 126.6(4)
O4 C10 C9 110.4(3)

loop_
_geom_bond_atom_site_label_1
_geom_bond_atom_site_label_2
_geom_bond_distance
Cl1 C17 1.729(3)
S1 C15 1.763(3)
S1 C1 1.803(3)
Cl2 C18 1.727(2)
O4 C10 1.355(4)
O4 C4 1.436(3)
O8 C14 1.359(3)
O8 C2 1.432(3)
O10 N1 1.414(3)
O10 H10 0.78(3)
O1 C1 1.419(3)
O1 C5 1.439(3)
O6 C12 1.347(3)
O6 C3 1.444(3)
O3 C8 1.201(3)
O2 C8 1.357(3)
O2 C6 1.434(3)
C21 C20 1.387(4)
C21 C16 1.390(4)
C21 H21 0.9300
C4 C3 1.522(4)
C4 C5 1.526(4)
C4 H4 0.9800
C12 O7 1.200(4)
C12 C11 1.493(4)
C5 C6 1.508(4)
C5 H5 0.9800
C18 C19 1.379(4)
C18 C17 1.390(4)
C17 C16 1.394(3)
N1 C15 1.275(3)
O9 C14 1.188(4)
O5 C10 1.199(5)
C15 C16 1.482(4)
C20 C19 1.375(4)
C20 H20 0.9300
C6 H6A 0.9700
C6 H6B 0.9700
C13 C14 1.495(4)
C13 H13A 0.9600
C13 H13B 0.9600
C13 H13C 0.9600
C1 C2 1.523(4)
C1 H1 0.9800
C9 C10 1.490(5)
C9 H9A 0.9600
C9 H9B 0.9600
C9 H9C 0.9600
C19 H19 0.9300
C3 C2 1.517(3)
C3 H3 0.9800
C7 C8 1.486(4)
C7 H7A 0.9600
C7 H7B 0.9600
C7 H7C 0.9600
C2 H2 0.9800
C11 H11A 0.9600
C11 H11B 0.9600
C11 H11C 0.9600

loop_
_geom_hbond_atom_site_label_D
_geom_hbond_atom_site_label_H
_geom_hbond_atom_site_label_A
_geom_hbond_site_symmetry_A
_geom_hbond_distance_DH
_geom_hbond_distance_HA
_geom_hbond_distance_DA
_geom_hbond_angle_DHA
O10 H10 O7 1_554 0.78(3) 2.03(3) 2.768(3) 159(3)

loop_
_geom_torsion_atom_site_label_1
_geom_torsion_atom_site_label_2
_geom_torsion_atom_site_label_3
_geom_torsion_atom_site_label_4
_geom_torsion
C10 O4 C4 C3 105.2(3)
C10 O4 C4 C5 -135.6(3)
C3 O6 C12 O7 -4.2(4)
C3 O6 C12 C11 176.7(3)
C1 O1 C5 C6 -175.6(2)
C1 O1 C5 C4 62.5(3)
O4 C4 C5 O1 -171.7(2)
C3 C4 C5 O1 -54.1(3)
O4 C4 C5 C6 73.6(3)
C3 C4 C5 C6 -168.9(2)
C19 C18 C17 C16 0.0(4)
Cl2 C18 C17 C16 179.0(2)
C19 C18 C17 Cl1 179.6(2)
Cl2 C18 C17 Cl1 -1.4(3)
O10 N1 C15 C16 178.9(2)
O10 N1 C15 S1 -0.7(3)
C1 S1 C15 N1 167.6(2)
C1 S1 C15 C16 -11.9(2)
C16 C21 C20 C19 0.2(4)
C8 O2 C6 C5 -173.7(2)
O1 C5 C6 O2 171.7(2)
C4 C5 C6 O2 -70.4(3)
C5 O1 C1 C2 -65.3(2)
C5 O1 C1 S1 177.25(17)
C15 S1 C1 O1 -85.48(18)
C15 S1 C1 C2 156.63(17)
C21 C20 C19 C18 -0.3(4)
C17 C18 C19 C20 0.2(4)
Cl2 C18 C19 C20 -178.8(2)
C12 O6 C3 C2 -136.3(2)
C12 O6 C3 C4 102.8(3)
O4 C4 C3 O6 -72.6(2)
C5 C4 C3 O6 170.10(19)
O4 C4 C3 C2 169.9(2)
C5 C4 C3 C2 52.5(3)
C20 C21 C16 C17 0.0(4)
C20 C21 C16 C15 -178.1(2)
C18 C17 C16 C21 -0.1(4)
Cl1 C17 C16 C21 -179.7(2)
C18 C17 C16 C15 177.9(2)
Cl1 C17 C16 C15 -1.7(3)
N1 C15 C16 C21 -78.0(3)
S1 C15 C16 C21 101.6(2)
N1 C15 C16 C17 104.0(3)
S1 C15 C16 C17 -76.5(3)
C14 O8 C2 C3 -125.1(2)
C14 O8 C2 C1 117.6(2)
O6 C3 C2 O8 67.9(2)
C4 C3 C2 O8 -171.9(2)
O6 C3 C2 C1 -174.09(19)
C4 C3 C2 C1 -53.9(3)
O1 C1 C2 O8 174.60(18)
S1 C1 C2 O8 -68.1(2)
O1 C1 C2 C3 58.6(3)
S1 C1 C2 C3 175.90(17)
C6 O2 C8 O3 0.9(4)
C6 O2 C8 C7 -178.4(3)
C2 O8 C14 O9 -2.2(4)
C2 O8 C14 C13 178.7(2)
C4 O4 C10 O5 1.1(5)
C4 O4 C10 C9 -179.1(2)
